data_7711000
loop_
_publ_author_name
'Schallenberg, David'
'Pardemann, Nils'
'Villinger, Alexander'
'Seidel, Wolfram Willy'

_publ_section_title
;
 Synthesis and Coordination Behaviour of 1H-1,2,3-Triazole-4,5-Dithiolates
;
_journal_name_full 'Dalton Transactions'
_journal_paper_doi 10.1039/D2DT00410K
_journal_year 2022
_chemical_formula_moiety 'C24 H23 N3 S2'
_chemical_formula_sum 'C24 H23 N3 S2'
_chemical_formula_weight 417.57
_chemical_name_systematic 1-(2,6-Dimethylphenyl)-4,5-bis(benzylsulfanyl)-1H-1,2,3-triazole
_space_group_crystal_system triclinic
_space_group_IT_number 2
_space_group_name_Hall '-P 1'
_space_group_name_H-M_alt 'P -1'
_atom_sites_solution_hydrogens geom
_audit_creation_method SHELXL-2014/7
_audit_update_record
;
2022-01-28 deposited with the CCDC.	2022-08-17 downloaded from the CCDC.
;
_cell_angle_alpha 82.267(2)
_cell_angle_beta 84.301(2)
_cell_angle_gamma 80.255(2)
_cell_formula_units_Z 2
_cell_length_a 7.7879(4)
_cell_length_b 8.0677(4)
_cell_length_c 17.5632(8)
_cell_measurement_reflns_used 9948
_cell_measurement_temperature 173(2)
_cell_measurement_theta_max 31.96
_cell_measurement_theta_min 2.66
_cell_volume 1074.38(9)
_computing_cell_refinement 'Bruker Apex V7.51A'
_computing_data_collection 'Bruker Apex V7.51A'
_computing_data_reduction 'Bruker SAINT'
_computing_molecular_graphics 'ORTEP-3v2.01 (Farrugia, 1997)'
_computing_publication_material 'SHELXL-2014/7 (Sheldrick, 2014)'
_computing_structure_refinement 'SHELXL-2014/7 (Sheldrick, 2014)'
_computing_structure_solution 'Bruker SHELXTL'
_diffrn_ambient_temperature 173(2)
_diffrn_measured_fraction_theta_full 0.999
_diffrn_measured_fraction_theta_max 0.993
_diffrn_measurement_device_type 'Bruker Apex Kappa II-CCD-diffractometer'
_diffrn_measurement_method 'phi and omega scans'
_diffrn_radiation_monochromator graphite
_diffrn_radiation_source 'sealed tube'
_diffrn_radiation_type MoK\a
_diffrn_radiation_wavelength 0.71073
_diffrn_reflns_av_R_equivalents 0.0290
_diffrn_reflns_av_unetI/netI 0.0303
_diffrn_reflns_Laue_measured_fraction_full 0.999
_diffrn_reflns_Laue_measured_fraction_max 0.993
_diffrn_reflns_limit_h_max 11
_diffrn_reflns_limit_h_min -11
_diffrn_reflns_limit_k_max 11
_diffrn_reflns_limit_k_min -12
_diffrn_reflns_limit_l_max 25
_diffrn_reflns_limit_l_min -26
_diffrn_reflns_number 26470
_diffrn_reflns_point_group_measured_fraction_full 0.999
_diffrn_reflns_point_group_measured_fraction_max 0.993
_diffrn_reflns_theta_full 25.242
_diffrn_reflns_theta_max 31.998
_diffrn_reflns_theta_min 2.348
_exptl_absorpt_coefficient_mu 0.263
_exptl_absorpt_correction_T_max 0.7464
_exptl_absorpt_correction_T_min 0.6911
_exptl_absorpt_correction_type multi-scan
_exptl_absorpt_process_details '(SADABS; Sheldrick, 2014)'
_exptl_crystal_colour colourless
_exptl_crystal_density_diffrn 1.291
_exptl_crystal_description block
_exptl_crystal_F_000 440
_exptl_crystal_recrystallization_method 'Re-crystallisation from solvent: n-hexane / ethyl acetate'
_exptl_crystal_size_max 0.290
_exptl_crystal_size_mid 0.180
_exptl_crystal_size_min 0.070
_refine_diff_density_max 0.374
_refine_diff_density_min -0.226
_refine_diff_density_rms 0.049
_refine_ls_extinction_method none
_refine_ls_goodness_of_fit_ref 1.021
_refine_ls_hydrogen_treatment constr
_refine_ls_matrix_type full
_refine_ls_number_parameters 264
_refine_ls_number_reflns 7407
_refine_ls_number_restraints 0
_refine_ls_restrained_S_all 1.021
_refine_ls_R_factor_all 0.0554
_refine_ls_R_factor_gt 0.0389
_refine_ls_shift/su_max 0.000
_refine_ls_shift/su_mean 0.000
_refine_ls_structure_factor_coef Fsqd
_refine_ls_weighting_details 'w=1/[\s^2^(Fo^2^)+(0.0498P)^2^+0.3007P] where P=(Fo^2^+2Fc^2^)/3'
_refine_ls_weighting_scheme calc
_refine_ls_wR_factor_gt 0.0959
_refine_ls_wR_factor_ref 0.1058
_reflns_Friedel_coverage 0.000
_reflns_number_gt 5812
_reflns_number_total 7407
_reflns_threshold_expression 'I > 2\s(I)'
_cod_data_source_file d2dt00410k2.cif
_cod_data_source_block is_schal173p2
_cod_database_code 7711000
_shelx_shelxl_version_number 2014/7
_shelx_space_group_comment
;
The symmetry employed for this shelxl refinement is uniquely defined
by the following loop, which should always be used as a source of
symmetry information in preference to the above space-group names.
They are only intended as comments.
;
_shelx_estimated_absorpt_t_min 0.928
_shelx_estimated_absorpt_t_max 0.982

loop_
_space_group_symop_operation_xyz
'x, y, z'
'-x, -y, -z'

loop_
_atom_site_label
_atom_site_type_symbol
_atom_site_fract_x
_atom_site_fract_y
_atom_site_fract_z
_atom_site_U_iso_or_equiv
_atom_site_adp_type
_atom_site_occupancy
_atom_site_site_symmetry_order
_atom_site_calc_flag
_atom_site_refinement_flags_posn
_atom_site_refinement_flags_adp
_atom_site_refinement_flags_occupancy
_atom_site_disorder_assembly
_atom_site_disorder_group
S1 S -0.01096(4) 0.53476(4) 0.18304(2) 0.02592(7) Uani 1 1 d . . . . .
S2 S 0.26415(4) 0.32423(4) 0.33622(2) 0.03051(8) Uani 1 1 d . . . . .
N1 N 0.31138(12) 0.62785(12) 0.14718(6) 0.02350(19) Uani 1 1 d . . . . .
N2 N 0.47480(13) 0.60398(14) 0.17034(6) 0.0286(2) Uani 1 1 d . . . . .
N3 N 0.47584(13) 0.50438(14) 0.23605(6) 0.0288(2) Uani 1 1 d . . . . .
C1 C 0.20503(14) 0.54164(14) 0.19845(6) 0.0213(2) Uani 1 1 d . . . . .
C2 C 0.31340(14) 0.46308(14) 0.25489(7) 0.0237(2) Uani 1 1 d . . . . .
C3 C -0.12616(14) 0.58942(14) 0.27460(7) 0.0244(2) Uani 1 1 d . . . . .
H3A H -0.2434 0.5554 0.2789 0.029 Uiso 1 1 calc R U . . .
H3B H -0.0613 0.5239 0.3175 0.029 Uiso 1 1 calc R U . . .
C4 C -0.14661(14) 0.77396(14) 0.28301(6) 0.0230(2) Uani 1 1 d . . . . .
C5 C -0.02359(17) 0.83663(18) 0.31845(8) 0.0345(3) Uani 1 1 d . . . . .
H5 H 0.0732 0.7616 0.3388 0.041 Uiso 1 1 calc R U . . .
C6 C -0.0419(2) 1.0085(2) 0.32417(10) 0.0444(4) Uani 1 1 d . . . . .
H6 H 0.0434 1.0511 0.3478 0.053 Uiso 1 1 calc R U . . .
C7 C -0.1831(2) 1.11801(18) 0.29570(9) 0.0420(3) Uani 1 1 d . . . . .
H7 H -0.1944 1.2358 0.2994 0.050 Uiso 1 1 calc R U . . .
C8 C -0.3083(2) 1.05633(17) 0.26184(8) 0.0373(3) Uani 1 1 d . . . . .
H8 H -0.4069 1.1313 0.2432 0.045 Uiso 1 1 calc R U . . .
C9 C -0.28967(16) 0.88502(16) 0.25515(7) 0.0292(2) Uani 1 1 d . . . . .
H9 H -0.3752 0.8430 0.2314 0.035 Uiso 1 1 calc R U . . .
C10 C 0.40348(17) 0.37538(18) 0.40472(8) 0.0340(3) Uani 1 1 d . . . . .
H10A H 0.4069 0.2874 0.4499 0.041 Uiso 1 1 calc R U . . .
H10B H 0.5239 0.3712 0.3801 0.041 Uiso 1 1 calc R U . . .
C11 C 0.34564(16) 0.54531(17) 0.43225(7) 0.0298(2) Uani 1 1 d . . . . .
C12 C 0.42296(17) 0.68427(18) 0.40042(7) 0.0333(3) Uani 1 1 d . . . . .
H12 H 0.5138 0.6716 0.3604 0.040 Uiso 1 1 calc R U . . .
C13 C 0.3699(2) 0.84086(19) 0.42606(8) 0.0385(3) Uani 1 1 d . . . . .
H13 H 0.4236 0.9349 0.4035 0.046 Uiso 1 1 calc R U . . .
C14 C 0.2383(2) 0.8606(2) 0.48470(9) 0.0422(3) Uani 1 1 d . . . . .
H14 H 0.2015 0.9680 0.5025 0.051 Uiso 1 1 calc R U . . .
C15 C 0.16080(19) 0.7230(2) 0.51709(8) 0.0426(3) Uani 1 1 d . . . . .
H15 H 0.0703 0.7362 0.5573 0.051 Uiso 1 1 calc R U . . .
C16 C 0.21396(17) 0.5667(2) 0.49150(8) 0.0361(3) Uani 1 1 d . . . . .
H16 H 0.1603 0.4728 0.5145 0.043 Uiso 1 1 calc R U . . .
C17 C 0.27210(15) 0.73221(15) 0.07590(7) 0.0257(2) Uani 1 1 d . . . . .
C18 C 0.25265(17) 0.65307(17) 0.01208(7) 0.0303(2) Uani 1 1 d . . . . .
C19 C 0.2198(2) 0.7565(2) -0.05680(8) 0.0409(3) Uani 1 1 d . . . . .
H19 H 0.2055 0.7071 -0.1015 0.049 Uiso 1 1 calc R U . . .
C20 C 0.2078(2) 0.9302(2) -0.06069(9) 0.0474(4) Uani 1 1 d . . . . .
H20 H 0.1844 0.9993 -0.1079 0.057 Uiso 1 1 calc R U . . .
C21 C 0.2293(2) 1.00414(19) 0.00321(9) 0.0441(3) Uani 1 1 d . . . . .
H21 H 0.2223 1.1237 -0.0008 0.053 Uiso 1 1 calc R U . . .
C22 C 0.26114(18) 0.90709(17) 0.07362(8) 0.0327(3) Uani 1 1 d . . . . .
C23 C 0.2670(2) 0.46402(18) 0.01625(8) 0.0372(3) Uani 1 1 d . . . . .
H23A H 0.3621 0.4092 0.0480 0.056 Uiso 1 1 calc R U . . .
H23B H 0.2914 0.4303 -0.0358 0.056 Uiso 1 1 calc R U . . .
H23C H 0.1568 0.4292 0.0392 0.056 Uiso 1 1 calc R U . . .
C24 C 0.2801(2) 0.99048(19) 0.14315(9) 0.0451(4) Uani 1 1 d . . . . .
H24A H 0.3995 1.0150 0.1416 0.068 Uiso 1 1 calc R U . . .
H24B H 0.2560 0.9145 0.1900 0.068 Uiso 1 1 calc R U . . .
H24C H 0.1971 1.0964 0.1432 0.068 Uiso 1 1 calc R U . . .

loop_
_atom_site_aniso_label
_atom_site_aniso_U_11
_atom_site_aniso_U_22
_atom_site_aniso_U_33
_atom_site_aniso_U_23
_atom_site_aniso_U_13
_atom_site_aniso_U_12
S1 0.01950(12) 0.03146(15) 0.02975(14) -0.00929(11) -0.00367(10) -0.00696(10)
S2 0.02762(15) 0.02897(15) 0.03406(16) 0.00501(12) -0.00547(11) -0.00715(11)
N1 0.0213(4) 0.0253(5) 0.0250(4) -0.0038(4) -0.0007(3) -0.0069(3)
N2 0.0203(4) 0.0354(5) 0.0308(5) -0.0031(4) -0.0009(4) -0.0079(4)
N3 0.0194(4) 0.0342(5) 0.0327(5) -0.0018(4) -0.0023(4) -0.0054(4)
C1 0.0182(4) 0.0215(5) 0.0252(5) -0.0056(4) -0.0005(4) -0.0044(4)
C2 0.0197(5) 0.0236(5) 0.0281(5) -0.0037(4) -0.0016(4) -0.0037(4)
C3 0.0188(5) 0.0237(5) 0.0302(5) -0.0027(4) 0.0017(4) -0.0047(4)
C4 0.0202(5) 0.0231(5) 0.0256(5) -0.0032(4) 0.0020(4) -0.0049(4)
C5 0.0283(6) 0.0342(7) 0.0440(7) -0.0128(6) -0.0076(5) -0.0041(5)
C6 0.0446(8) 0.0404(8) 0.0551(9) -0.0219(7) -0.0039(7) -0.0139(6)
C7 0.0584(9) 0.0253(6) 0.0424(8) -0.0109(6) 0.0089(7) -0.0088(6)
C8 0.0432(7) 0.0273(6) 0.0364(7) -0.0011(5) 0.0005(6) 0.0043(5)
C9 0.0268(5) 0.0278(6) 0.0320(6) -0.0010(5) -0.0036(4) -0.0026(4)
C10 0.0290(6) 0.0378(7) 0.0328(6) 0.0027(5) -0.0092(5) 0.0004(5)
C11 0.0230(5) 0.0399(7) 0.0254(5) 0.0015(5) -0.0068(4) -0.0028(5)
C12 0.0274(6) 0.0424(7) 0.0281(6) 0.0007(5) 0.0003(5) -0.0048(5)
C13 0.0394(7) 0.0394(7) 0.0367(7) 0.0000(6) -0.0049(6) -0.0083(6)
C14 0.0389(7) 0.0492(8) 0.0386(7) -0.0123(6) -0.0052(6) -0.0007(6)
C15 0.0312(7) 0.0640(10) 0.0319(7) -0.0103(7) 0.0033(5) -0.0055(6)
C16 0.0276(6) 0.0511(8) 0.0294(6) 0.0004(6) -0.0012(5) -0.0105(6)
C17 0.0262(5) 0.0272(5) 0.0241(5) -0.0021(4) 0.0003(4) -0.0076(4)
C18 0.0327(6) 0.0329(6) 0.0268(5) -0.0063(5) 0.0016(5) -0.0098(5)
C19 0.0516(9) 0.0476(8) 0.0253(6) -0.0044(6) -0.0015(6) -0.0134(7)
C20 0.0630(10) 0.0466(9) 0.0299(7) 0.0078(6) -0.0032(7) -0.0105(8)
C21 0.0607(10) 0.0304(7) 0.0404(8) 0.0040(6) -0.0030(7) -0.0114(6)
C22 0.0377(7) 0.0285(6) 0.0331(6) -0.0033(5) -0.0008(5) -0.0103(5)
C23 0.0464(8) 0.0342(7) 0.0335(6) -0.0126(5) 0.0041(6) -0.0112(6)
C24 0.0643(10) 0.0302(7) 0.0443(8) -0.0093(6) -0.0093(7) -0.0111(7)

loop_
_atom_type_symbol
_atom_type_description
_atom_type_scat_dispersion_real
_atom_type_scat_dispersion_imag
_atom_type_scat_source
C C 0.0033 0.0016 'International Tables Vol C Tables 4.2.6.8 and 6.1.1.4'
H H 0.0000 0.0000 'International Tables Vol C Tables 4.2.6.8 and 6.1.1.4'
N N 0.0061 0.0033 'International Tables Vol C Tables 4.2.6.8 and 6.1.1.4'
S S 0.1246 0.1234 'International Tables Vol C Tables 4.2.6.8 and 6.1.1.4'

loop_
_geom_angle_atom_site_label_1
_geom_angle_atom_site_label_2
_geom_angle_atom_site_label_3
_geom_angle
_geom_angle_site_symmetry_1
_geom_angle_site_symmetry_3
_geom_angle_publ_flag
C1 S1 C3 101.94(5) . . ?
C2 S2 C10 101.09(6) . . ?
N2 N1 C1 110.94(9) . . ?
N2 N1 C17 119.64(9) . . ?
C1 N1 C17 129.41(10) . . ?
N3 N2 N1 107.50(9) . . ?
N2 N3 C2 108.89(10) . . ?
N1 C1 C2 103.76(9) . . ?
N1 C1 S1 122.75(8) . . ?
C2 C1 S1 133.34(9) . . ?
N3 C2 C1 108.91(10) . . ?
N3 C2 S2 122.80(9) . . ?
C1 C2 S2 128.23(9) . . ?
C4 C3 S1 113.47(8) . . ?
C4 C3 H3A 108.9 . . ?
S1 C3 H3A 108.9 . . ?
C4 C3 H3B 108.9 . . ?
S1 C3 H3B 108.9 . . ?
H3A C3 H3B 107.7 . . ?
C5 C4 C9 119.21(11) . . ?
C5 C4 C3 120.64(11) . . ?
C9 C4 C3 120.15(10) . . ?
C6 C5 C4 120.04(13) . . ?
C6 C5 H5 120.0 . . ?
C4 C5 H5 120.0 . . ?
C7 C6 C5 120.38(14) . . ?
C7 C6 H6 119.8 . . ?
C5 C6 H6 119.8 . . ?
C6 C7 C8 120.00(13) . . ?
C6 C7 H7 120.0 . . ?
C8 C7 H7 120.0 . . ?
C7 C8 C9 119.87(13) . . ?
C7 C8 H8 120.1 . . ?
C9 C8 H8 120.1 . . ?
C8 C9 C4 120.48(12) . . ?
C8 C9 H9 119.8 . . ?
C4 C9 H9 119.8 . . ?
C11 C10 S2 114.30(9) . . ?
C11 C10 H10A 108.7 . . ?
S2 C10 H10A 108.7 . . ?
C11 C10 H10B 108.7 . . ?
S2 C10 H10B 108.7 . . ?
H10A C10 H10B 107.6 . . ?
C12 C11 C16 118.43(13) . . ?
C12 C11 C10 121.10(12) . . ?
C16 C11 C10 120.46(12) . . ?
C13 C12 C11 121.04(13) . . ?
C13 C12 H12 119.5 . . ?
C11 C12 H12 119.5 . . ?
C12 C13 C14 119.97(14) . . ?
C12 C13 H13 120.0 . . ?
C14 C13 H13 120.0 . . ?
C15 C14 C13 119.53(15) . . ?
C15 C14 H14 120.2 . . ?
C13 C14 H14 120.2 . . ?
C16 C15 C14 120.48(13) . . ?
C16 C15 H15 119.8 . . ?
C14 C15 H15 119.8 . . ?
C15 C16 C11 120.54(13) . . ?
C15 C16 H16 119.7 . . ?
C11 C16 H16 119.7 . . ?
C22 C17 C18 123.34(11) . . ?
C22 C17 N1 118.19(11) . . ?
C18 C17 N1 118.44(11) . . ?
C19 C18 C17 117.34(12) . . ?
C19 C18 C23 120.62(12) . . ?
C17 C18 C23 122.04(12) . . ?
C20 C19 C18 120.56(13) . . ?
C20 C19 H19 119.7 . . ?
C18 C19 H19 119.7 . . ?
C21 C20 C19 120.62(14) . . ?
C21 C20 H20 119.7 . . ?
C19 C20 H20 119.7 . . ?
C20 C21 C22 121.26(14) . . ?
C20 C21 H21 119.4 . . ?
C22 C21 H21 119.4 . . ?
C21 C22 C17 116.86(12) . . ?
C21 C22 C24 120.46(13) . . ?
C17 C22 C24 122.67(12) . . ?
C18 C23 H23A 109.5 . . ?
C18 C23 H23B 109.5 . . ?
H23A C23 H23B 109.5 . . ?
C18 C23 H23C 109.5 . . ?
H23A C23 H23C 109.5 . . ?
H23B C23 H23C 109.5 . . ?
C22 C24 H24A 109.5 . . ?
C22 C24 H24B 109.5 . . ?
H24A C24 H24B 109.5 . . ?
C22 C24 H24C 109.5 . . ?
H24A C24 H24C 109.5 . . ?
H24B C24 H24C 109.5 . . ?

loop_
_geom_bond_atom_site_label_1
_geom_bond_atom_site_label_2
_geom_bond_distance
_geom_bond_site_symmetry_2
_geom_bond_publ_flag
S1 C1 1.7413(11) . ?
S1 C3 1.8319(12) . ?
S2 C2 1.7459(12) . ?
S2 C10 1.8275(14) . ?
N1 N2 1.3495(13) . ?
N1 C1 1.3634(14) . ?
N1 C17 1.4404(15) . ?
N2 N3 1.3144(15) . ?
N3 C2 1.3604(14) . ?
C1 C2 1.3829(16) . ?
C3 C4 1.4960(16) . ?
C3 H3A 0.9900 . ?
C3 H3B 0.9900 . ?
C4 C5 1.3886(17) . ?
C4 C9 1.3914(16) . ?
C5 C6 1.386(2) . ?
C5 H5 0.9500 . ?
C6 C7 1.379(2) . ?
C6 H6 0.9500 . ?
C7 C8 1.382(2) . ?
C7 H7 0.9500 . ?
C8 C9 1.3847(18) . ?
C8 H8 0.9500 . ?
C9 H9 0.9500 . ?
C10 C11 1.497(2) . ?
C10 H10A 0.9900 . ?
C10 H10B 0.9900 . ?
C11 C12 1.3875(19) . ?
C11 C16 1.3931(18) . ?
C12 C13 1.382(2) . ?
C12 H12 0.9500 . ?
C13 C14 1.384(2) . ?
C13 H13 0.9500 . ?
C14 C15 1.381(2) . ?
C14 H14 0.9500 . ?
C15 C16 1.380(2) . ?
C15 H15 0.9500 . ?
C16 H16 0.9500 . ?
C17 C22 1.3944(17) . ?
C17 C18 1.3951(17) . ?
C18 C19 1.3938(19) . ?
C18 C23 1.5027(18) . ?
C19 C20 1.381(2) . ?
C19 H19 0.9500 . ?
C20 C21 1.377(2) . ?
C20 H20 0.9500 . ?
C21 C22 1.392(2) . ?
C21 H21 0.9500 . ?
C22 C24 1.502(2) . ?
C23 H23A 0.9800 . ?
C23 H23B 0.9800 . ?
C23 H23C 0.9800 . ?
C24 H24A 0.9800 . ?
C24 H24B 0.9800 . ?
C24 H24C 0.9800 . ?

loop_
_geom_torsion_atom_site_label_1
_geom_torsion_atom_site_label_2
_geom_torsion_atom_site_label_3
_geom_torsion_atom_site_label_4
_geom_torsion
_geom_torsion_site_symmetry_1
_geom_torsion_site_symmetry_2
_geom_torsion_site_symmetry_3
_geom_torsion_site_symmetry_4
_geom_torsion_publ_flag
C1 N1 N2 N3 -0.33(13) . . . . ?
C17 N1 N2 N3 -179.68(10) . . . . ?
N1 N2 N3 C2 0.46(13) . . . . ?
N2 N1 C1 C2 0.07(12) . . . . ?
C17 N1 C1 C2 179.33(11) . . . . ?
N2 N1 C1 S1 -175.99(8) . . . . ?
C17 N1 C1 S1 3.27(17) . . . . ?
C3 S1 C1 N1 -130.67(9) . . . . ?
C3 S1 C1 C2 54.60(12) . . . . ?
N2 N3 C2 C1 -0.42(14) . . . . ?
N2 N3 C2 S2 176.92(8) . . . . ?
N1 C1 C2 N3 0.21(13) . . . . ?
S1 C1 C2 N3 175.65(9) . . . . ?
N1 C1 C2 S2 -176.95(9) . . . . ?
S1 C1 C2 S2 -1.51(18) . . . . ?
C10 S2 C2 N3 35.40(11) . . . . ?
C10 S2 C2 C1 -147.80(11) . . . . ?
C1 S1 C3 C4 75.95(9) . . . . ?
S1 C3 C4 C5 -92.47(12) . . . . ?
S1 C3 C4 C9 87.43(12) . . . . ?
C9 C4 C5 C6 -1.5(2) . . . . ?
C3 C4 C5 C6 178.42(13) . . . . ?
C4 C5 C6 C7 0.8(2) . . . . ?
C5 C6 C7 C8 0.6(2) . . . . ?
C6 C7 C8 C9 -1.3(2) . . . . ?
C7 C8 C9 C4 0.7(2) . . . . ?
C5 C4 C9 C8 0.73(19) . . . . ?
C3 C4 C9 C8 -179.17(11) . . . . ?
C2 S2 C10 C11 70.66(11) . . . . ?
S2 C10 C11 C12 -99.14(13) . . . . ?
S2 C10 C11 C16 81.79(14) . . . . ?
C16 C11 C12 C13 -0.69(19) . . . . ?
C10 C11 C12 C13 -179.78(12) . . . . ?
C11 C12 C13 C14 0.4(2) . . . . ?
C12 C13 C14 C15 -0.1(2) . . . . ?
C13 C14 C15 C16 0.1(2) . . . . ?
C14 C15 C16 C11 -0.5(2) . . . . ?
C12 C11 C16 C15 0.74(19) . . . . ?
C10 C11 C16 C15 179.83(12) . . . . ?
N2 N1 C17 C22 -73.08(15) . . . . ?
C1 N1 C17 C22 107.71(14) . . . . ?
N2 N1 C17 C18 104.85(13) . . . . ?
C1 N1 C17 C18 -74.35(16) . . . . ?
C22 C17 C18 C19 -0.3(2) . . . . ?
N1 C17 C18 C19 -178.16(11) . . . . ?
C22 C17 C18 C23 179.38(12) . . . . ?
N1 C17 C18 C23 1.56(18) . . . . ?
C17 C18 C19 C20 0.1(2) . . . . ?
C23 C18 C19 C20 -179.58(15) . . . . ?
C18 C19 C20 C21 0.5(3) . . . . ?
C19 C20 C21 C22 -0.9(3) . . . . ?
C20 C21 C22 C17 0.7(2) . . . . ?
C20 C21 C22 C24 -178.56(16) . . . . ?
C18 C17 C22 C21 -0.1(2) . . . . ?
N1 C17 C22 C21 177.74(12) . . . . ?
C18 C17 C22 C24 179.18(14) . . . . ?
N1 C17 C22 C24 -3.0(2) . . . . ?
